data_7052999
loop_
_publ_author_name
'Bo, Qi-Bing'
'Wang, Hong-Yan'
'Wang, Da-Qi'

_publ_section_title
;
 Synthesis, characterization and photoluminescent properties of Zn-based
 mono- and hetero-MOFs containing the R-isophthalate (R = methyl or
 tert-butyl) ligands
;
_journal_issue 2
_journal_name_full 'New Journal of Chemistry'
_journal_page_first 380
_journal_paper_doi 10.1039/c2nj40752c
_journal_volume 37
_journal_year 2013
_chemical_formula_sum 'C18 H22 Mg O13 Zn'
_chemical_formula_weight 536.04
_chemical_name_systematic
;
?
;
_space_group_IT_number 62
_symmetry_cell_setting orthorhombic
_symmetry_space_group_name_Hall '-P 2ac 2n'
_symmetry_space_group_name_H-M 'P n m a'
_atom_sites_solution_hydrogens geom
_atom_sites_solution_primary direct
_atom_sites_solution_secondary difmap
_audit_creation_method SHELXL-97
_cell_angle_alpha 90.00
_cell_angle_beta 90.00
_cell_angle_gamma 90.00
_cell_formula_units_Z 8
_cell_length_a 22.0170(17)
_cell_length_b 16.2879(16)
_cell_length_c 13.7909(11)
_cell_measurement_temperature 293(2)
_cell_volume 4945.6(7)
_computing_structure_refinement 'SHELXL-97 (Sheldrick, 1997)'
_computing_structure_solution 'SHELXS-97 (Sheldrick, 1990)'
_diffrn_ambient_temperature 293(2)
_diffrn_measured_fraction_theta_full 0.994
_diffrn_measured_fraction_theta_max 0.994
_diffrn_radiation_monochromator graphite
_diffrn_radiation_source 'fine-focus sealed tube'
_diffrn_radiation_type MoK\a
_diffrn_radiation_wavelength 0.71073
_diffrn_reflns_av_R_equivalents 0.0556
_diffrn_reflns_av_sigmaI/netI 0.0676
_diffrn_reflns_limit_h_max 27
_diffrn_reflns_limit_h_min -26
_diffrn_reflns_limit_k_max 20
_diffrn_reflns_limit_k_min -18
_diffrn_reflns_limit_l_max 17
_diffrn_reflns_limit_l_min -16
_diffrn_reflns_number 16243
_diffrn_reflns_theta_full 26.37
_diffrn_reflns_theta_max 26.37
_diffrn_reflns_theta_min 2.68
_exptl_absorpt_coefficient_mu 1.079
_exptl_absorpt_correction_T_max 0.8906
_exptl_absorpt_correction_T_min 0.8637
_exptl_absorpt_correction_type multi-scan
_exptl_crystal_colour colorless
_exptl_crystal_density_diffrn 1.440
_exptl_crystal_density_method 'not measured'
_exptl_crystal_description block
_exptl_crystal_F_000 2208
_exptl_crystal_size_max 0.14
_exptl_crystal_size_mid 0.12
_exptl_crystal_size_min 0.11
_platon_squeeze_details
;
;
_refine_diff_density_max 0.409
_refine_diff_density_min -0.460
_refine_diff_density_rms 0.080
_refine_ls_extinction_method none
_refine_ls_goodness_of_fit_ref 1.043
_refine_ls_hydrogen_treatment constr
_refine_ls_matrix_type full
_refine_ls_number_parameters 285
_refine_ls_number_reflns 5216
_refine_ls_number_restraints 0
_refine_ls_restrained_S_all 1.043
_refine_ls_R_factor_all 0.1060
_refine_ls_R_factor_gt 0.0668
_refine_ls_shift/su_max 0.001
_refine_ls_shift/su_mean 0.000
_refine_ls_structure_factor_coef Fsqd
_refine_ls_weighting_details 'calc w=1/[\s^2^(Fo^2^)+(0.0635P)^2^+5.3459P] where P=(Fo^2^+2Fc^2^)/3'
_refine_ls_weighting_scheme calc
_refine_ls_wR_factor_gt 0.1529
_refine_ls_wR_factor_ref 0.1735
_reflns_number_gt 3231
_reflns_number_total 5216
_reflns_threshold_expression >2sigma(I)
_cod_data_source_file c2nj40752c.txt
_cod_data_source_block ZnMg-mip
_cod_depositor_comments
;
The following automatic conversions were performed:

'_symmetry_cell_setting' value 'Orthorhombic' changed to
'orthorhombic' according to
/home/saulius/struct/CIF-dictionaries/cif_core.dic dictionary named
'cif_core.dic' version 2.4.2 from 2011-04-26.

Automatic conversion script
Id: cif_fix_values 1891 2012-01-12 08:04:46Z andrius 
;
_cod_original_sg_symbol_H-M Pnma
_cod_database_code 7052999

loop_
_symmetry_equiv_pos_as_xyz
'x, y, z'
'-x+1/2, -y, z+1/2'
'x+1/2, -y+1/2, -z+1/2'
'-x, y+1/2, -z'
'-x, -y, -z'
'x-1/2, y, -z-1/2'
'-x-1/2, y-1/2, z-1/2'
'x, -y-1/2, z'

loop_
_atom_site_label
_atom_site_type_symbol
_atom_site_fract_x
_atom_site_fract_y
_atom_site_fract_z
_atom_site_U_iso_or_equiv
_atom_site_adp_type
_atom_site_occupancy
_atom_site_symmetry_multiplicity
_atom_site_calc_flag
_atom_site_refinement_flags
Zn1 Zn 0.33117(2) -0.00209(3) 1.02021(4) 0.03956(19) Uani 1 1 d .
Mg1 Mg 0.25915(6) -0.05091(9) 1.27790(10) 0.0366(4) Uani 1 1 d .
O1 O 0.38959(18) 0.0145(3) 0.9177(3) 0.0804(13) Uani 1 1 d .
O2 O 0.32988(16) 0.0573(3) 0.7994(3) 0.0828(14) Uani 1 1 d .
O3 O 0.60774(16) 0.0258(3) 0.8831(3) 0.0740(12) Uani 1 1 d .
O4 O 0.65054(17) 0.0525(3) 0.7420(3) 0.1002(17) Uani 1 1 d .
O5 O 0.28827(15) 0.09998(18) 1.0500(2) 0.0465(8) Uani 1 1 d .
O6 O 0.24563(14) 0.0337(2) 1.1720(3) 0.0520(9) Uani 1 1 d .
O7 O 0.28322(15) -0.0999(2) 0.9959(2) 0.0471(8) Uani 1 1 d .
O8 O 0.23056(16) -0.0334(2) 0.8853(3) 0.0617(10) Uani 1 1 d .
O1W O 0.2524(3) -0.1461(2) 1.1802(3) 0.1006(18) Uani 1 1 d .
H1WB H 0.2135 -0.1569 1.1619 0.151 Uiso 1 1 d R
H1WA H 0.2728 -0.1358 1.1243 0.151 Uiso 1 1 d R
O2W O 0.2675(3) -0.1459(2) 1.3782(3) 0.106(2) Uani 1 1 d .
H2WA H 0.3082 -0.1581 1.3954 0.160 Uiso 1 1 d R
H2WB H 0.2484 -0.1373 1.4399 0.160 Uiso 1 1 d R
C1 C 0.3806(2) 0.0398(3) 0.8321(4) 0.0474(12) Uani 1 1 d .
C2 C 0.43585(19) 0.0509(3) 0.7693(3) 0.0411(11) Uani 1 1 d .
C3 C 0.4297(2) 0.0744(3) 0.6735(3) 0.0558(14) Uani 1 1 d .
H3 H 0.3911 0.0811 0.6473 0.067 Uiso 1 1 calc R
C4 C 0.4796(3) 0.0882(4) 0.6164(4) 0.0648(16) Uani 1 1 d .
C5 C 0.4709(4) 0.1138(6) 0.5096(4) 0.111(3) Uani 1 1 d .
H5A H 0.4315 0.0965 0.4878 0.167 Uiso 1 1 calc R
H5B H 0.5017 0.0884 0.4705 0.167 Uiso 1 1 calc R
H5C H 0.4741 0.1724 0.5042 0.167 Uiso 1 1 calc R
C6 C 0.5372(2) 0.0754(3) 0.6546(3) 0.0559(14) Uani 1 1 d .
H6 H 0.5714 0.0828 0.6159 0.067 Uiso 1 1 calc R
C7 C 0.5439(2) 0.0514(3) 0.7515(3) 0.0436(11) Uani 1 1 d .
C8 C 0.6061(2) 0.0425(3) 0.7934(4) 0.0491(12) Uani 1 1 d .
C9 C 0.49319(18) 0.0391(3) 0.8075(3) 0.0423(11) Uani 1 1 d .
H9 H 0.4975 0.0227 0.8717 0.051 Uiso 1 1 calc R
C10 C 0.25445(18) 0.0975(3) 1.1253(3) 0.0344(10) Uani 1 1 d .
C11 C 0.22494(17) 0.1761(3) 1.1548(3) 0.0337(9) Uani 1 1 d .
C12 C 0.2494(2) 0.2500 1.1219(4) 0.0320(13) Uani 1 2 d S
H12 H 0.2817 0.2500 1.0785 0.038 Uiso 1 2 calc SR
C13 C 0.1759(2) 0.1769(3) 1.2161(4) 0.0489(12) Uani 1 1 d .
H13 H 0.1595 0.1273 1.2367 0.059 Uiso 1 1 calc R
C14 C 0.1500(3) 0.2500 1.2485(5) 0.0522(19) Uani 1 2 d S
C15 C 0.0971(4) 0.2500 1.3181(8) 0.099(3) Uani 1 2 d S
H15A H 0.0828 0.3052 1.3269 0.148 Uiso 0.50 1 calc PR
H15B H 0.1099 0.2281 1.3793 0.148 Uiso 0.50 1 calc PR
H15C H 0.0650 0.2168 1.2922 0.148 Uiso 0.50 1 calc PR
C16 C 0.2436(2) -0.0973(3) 0.9277(3) 0.0426(11) Uani 1 1 d .
C17 C 0.21258(19) -0.1768(3) 0.9033(3) 0.0382(10) Uani 1 1 d .
C18 C 0.1608(2) -0.1766(3) 0.8458(4) 0.0525(13) Uani 1 1 d .
H18 H 0.1439 -0.1271 0.8260 0.063 Uiso 1 1 calc R
C19 C 0.1343(3) -0.2500 0.8180(6) 0.061(2) Uani 1 2 d S
C20 C 0.0761(4) -0.2500 0.7559(9) 0.123(5) Uani 1 2 d S
H20A H 0.0637 -0.1944 0.7439 0.185 Uiso 0.50 1 calc PR
H20B H 0.0444 -0.2785 0.7898 0.185 Uiso 0.50 1 calc PR
H20C H 0.0840 -0.2770 0.6954 0.185 Uiso 0.50 1 calc PR
C21 C 0.2374(3) -0.2500 0.9329(4) 0.0364(14) Uani 1 2 d S
H21 H 0.2713 -0.2500 0.9732 0.044 Uiso 1 2 calc SR

loop_
_atom_site_aniso_label
_atom_site_aniso_U_11
_atom_site_aniso_U_22
_atom_site_aniso_U_33
_atom_site_aniso_U_23
_atom_site_aniso_U_13
_atom_site_aniso_U_12
Zn1 0.0406(3) 0.0478(4) 0.0303(3) 0.0003(2) 0.0003(2) 0.0071(3)
Mg1 0.0423(8) 0.0373(8) 0.0303(8) 0.0001(6) 0.0063(6) 0.0099(6)
O1 0.068(2) 0.125(4) 0.048(2) 0.017(2) 0.0221(19) 0.024(2)
O2 0.042(2) 0.129(4) 0.078(3) 0.005(3) -0.010(2) -0.032(2)
O3 0.052(2) 0.132(4) 0.039(2) 0.002(2) -0.0151(17) 0.000(2)
O4 0.046(2) 0.188(5) 0.067(3) 0.026(3) 0.020(2) 0.056(3)
O5 0.061(2) 0.0424(18) 0.0366(17) 0.0021(15) 0.0052(16) 0.0081(15)
O6 0.056(2) 0.0435(19) 0.057(2) 0.0155(17) 0.0021(17) 0.0024(15)
O7 0.053(2) 0.0481(19) 0.0399(18) -0.0079(15) -0.0095(15) 0.0013(16)
O8 0.062(2) 0.057(2) 0.066(2) 0.023(2) 0.0003(19) -0.0055(18)
O1W 0.219(6) 0.045(2) 0.037(2) -0.0026(19) 0.020(3) -0.020(3)
O2W 0.203(6) 0.078(3) 0.038(2) 0.014(2) 0.035(3) 0.079(3)
C1 0.043(3) 0.049(3) 0.050(3) -0.013(3) 0.000(2) -0.001(2)
C2 0.039(2) 0.050(3) 0.034(2) -0.001(2) -0.0021(18) 0.001(2)
C3 0.047(3) 0.083(4) 0.037(3) 0.003(3) -0.015(2) 0.008(3)
C4 0.060(3) 0.102(5) 0.033(3) 0.013(3) -0.007(2) 0.015(3)
C5 0.108(6) 0.185(9) 0.041(3) 0.038(5) -0.010(4) 0.024(6)
C6 0.055(3) 0.079(4) 0.034(3) 0.008(3) 0.011(2) 0.007(3)
C7 0.044(3) 0.056(3) 0.031(2) -0.001(2) 0.0017(19) 0.010(2)
C8 0.048(3) 0.056(3) 0.044(3) -0.011(2) -0.002(2) 0.015(2)
C9 0.041(2) 0.062(3) 0.024(2) 0.004(2) -0.0006(18) 0.012(2)
C10 0.035(2) 0.038(2) 0.030(2) 0.002(2) -0.0061(18) -0.0014(18)
C11 0.029(2) 0.045(3) 0.027(2) -0.0017(19) -0.0025(17) 0.0016(18)
C12 0.033(3) 0.039(3) 0.024(3) 0.000 0.004(2) 0.000
C13 0.036(3) 0.052(3) 0.058(3) 0.013(3) 0.003(2) -0.008(2)
C14 0.029(3) 0.071(5) 0.056(5) 0.000 0.018(3) 0.000
C15 0.071(6) 0.114(8) 0.112(8) 0.000 0.052(6) 0.000
C16 0.041(3) 0.055(3) 0.032(2) 0.003(2) 0.005(2) 0.002(2)
C17 0.035(2) 0.055(3) 0.025(2) 0.002(2) 0.0070(18) 0.004(2)
C18 0.041(3) 0.073(4) 0.043(3) 0.015(3) -0.003(2) 0.008(2)
C19 0.040(4) 0.092(6) 0.052(5) 0.000 -0.019(3) 0.000
C20 0.070(7) 0.164(11) 0.137(10) 0.000 -0.071(7) 0.000
C21 0.027(3) 0.054(4) 0.028(3) 0.000 -0.004(2) 0.000

loop_
_atom_type_symbol
_atom_type_description
_atom_type_scat_dispersion_real
_atom_type_scat_dispersion_imag
_atom_type_scat_source
C C 0.0033 0.0016 'International Tables Vol C Tables 4.2.6.8 and 6.1.1.4'
H H 0.0000 0.0000 'International Tables Vol C Tables 4.2.6.8 and 6.1.1.4'
Mg Mg 0.0486 0.0363 'International Tables Vol C Tables 4.2.6.8 and 6.1.1.4'
O O 0.0106 0.0060 'International Tables Vol C Tables 4.2.6.8 and 6.1.1.4'
Zn Zn 0.2839 1.4301 'International Tables Vol C Tables 4.2.6.8 and 6.1.1.4'

loop_
_geom_angle_atom_site_label_1
_geom_angle_atom_site_label_2
_geom_angle_atom_site_label_3
_geom_angle
_geom_angle_site_symmetry_1
_geom_angle_site_symmetry_3
O1 Zn1 O3 94.00(18) . 5_657
O1 Zn1 O7 110.55(17) . .
O3 Zn1 O7 109.45(17) 5_657 .
O1 Zn1 O5 110.89(16) . .
O3 Zn1 O5 111.19(16) 5_657 .
O7 Zn1 O5 118.14(15) . .
O2 Mg1 O4 176.2(2) 2 5_657
O2 Mg1 O6 89.91(17) 2 .
O4 Mg1 O6 93.20(17) 5_657 .
O2 Mg1 O8 92.10(17) 2 2
O4 Mg1 O8 89.86(19) 5_657 2
O6 Mg1 O8 94.72(16) . 2
O2 Mg1 O1W 89.3(2) 2 .
O4 Mg1 O1W 88.4(2) 5_657 .
O6 Mg1 O1W 91.70(16) . .
O8 Mg1 O1W 173.43(18) 2 .
O2 Mg1 O2W 87.1(2) 2 .
O4 Mg1 O2W 89.6(2) 5_657 .
O6 Mg1 O2W 174.1(2) . .
O8 Mg1 O2W 90.45(17) 2 .
O1W Mg1 O2W 83.20(17) . .
C1 O1 Zn1 128.7(4) . .
C1 O2 Mg1 158.9(4) . 2_554
C8 O3 Zn1 137.4(4) . 5_657
C8 O4 Mg1 150.7(4) . 5_657
C10 O5 Zn1 115.2(3) . .
C10 O6 Mg1 157.1(3) . .
C16 O7 Zn1 118.0(3) . .
C16 O8 Mg1 153.3(3) . 2_554
Mg1 O1W H1WB 113.2 . .
Mg1 O1W H1WA 112.3 . .
H1WB O1W H1WA 105.5 . .
Mg1 O2W H2WA 113.8 . .
Mg1 O2W H2WB 116.2 . .
H2WA O2W H2WB 102.9 . .
O2 C1 O1 123.7(5) . .
O2 C1 C2 119.5(5) . .
O1 C1 C2 116.8(4) . .
C9 C2 C3 119.5(4) . .
C9 C2 C1 120.2(4) . .
C3 C2 C1 120.3(4) . .
C4 C3 C2 121.1(4) . .
C4 C3 H3 119.5 . .
C2 C3 H3 119.5 . .
C3 C4 C6 119.3(5) . .
C3 C4 C5 119.5(5) . .
C6 C4 C5 121.1(5) . .
C4 C5 H5A 109.5 . .
C4 C5 H5B 109.5 . .
H5A C5 H5B 109.5 . .
C4 C5 H5C 109.5 . .
H5A C5 H5C 109.5 . .
H5B C5 H5C 109.5 . .
C4 C6 C7 120.1(5) . .
C4 C6 H6 120.0 . .
C7 C6 H6 120.0 . .
C9 C7 C6 119.5(4) . .
C9 C7 C8 120.9(4) . .
C6 C7 C8 119.5(4) . .
O4 C8 O3 125.1(5) . .
O4 C8 C7 119.8(5) . .
O3 C8 C7 115.1(4) . .
C7 C9 C2 120.6(4) . .
C7 C9 H9 119.7 . .
C2 C9 H9 119.7 . .
O6 C10 O5 122.7(4) . .
O6 C10 C11 120.7(4) . .
O5 C10 C11 116.7(4) . .
C13 C11 C12 119.7(4) . .
C13 C11 C10 121.3(4) . .
C12 C11 C10 118.9(4) . .
C11 C12 C11 119.4(5) 8_565 .
C11 C12 H12 120.3 8_565 .
C11 C12 H12 120.3 . .
C11 C13 C14 121.9(5) . .
C11 C13 H13 119.1 . .
C14 C13 H13 119.1 . .
C13 C14 C13 117.3(6) . 8_565
C13 C14 C15 121.3(3) . .
C13 C14 C15 121.3(3) 8_565 .
C14 C15 H15A 109.5 . .
C14 C15 H15B 109.5 . .
H15A C15 H15B 109.5 . .
C14 C15 H15C 109.5 . .
H15A C15 H15C 109.5 . .
H15B C15 H15C 109.5 . .
O8 C16 O7 122.3(5) . .
O8 C16 C17 121.3(4) . .
O7 C16 C17 116.4(4) . .
C21 C17 C18 119.9(5) . .
C21 C17 C16 120.1(4) . .
C18 C17 C16 119.9(4) . .
C19 C18 C17 120.2(5) . .
C19 C18 H18 119.9 . .
C17 C18 H18 119.9 . .
C18 C19 C18 119.3(6) . 8
C18 C19 C20 120.3(3) . .
C18 C19 C20 120.3(3) 8 .
C19 C20 H20A 109.5 . .
C19 C20 H20B 109.5 . .
H20A C20 H20B 109.5 . .
C19 C20 H20C 109.5 . .
H20A C20 H20C 109.5 . .
H20B C20 H20C 109.5 . .
C17 C21 C17 120.4(6) 8 .
C17 C21 H21 119.8 8 .
C17 C21 H21 119.8 . .

loop_
_geom_bond_atom_site_label_1
_geom_bond_atom_site_label_2
_geom_bond_distance
_geom_bond_site_symmetry_2
Zn1 O1 1.930(4) .
Zn1 O3 1.933(3) 5_657
Zn1 O7 1.941(3) .
Zn1 O5 1.956(3) .
Mg1 O2 1.985(4) 2
Mg1 O4 2.007(4) 5_657
Mg1 O6 2.030(4) .
Mg1 O8 2.032(4) 2
Mg1 O1W 2.060(4) .
Mg1 O2W 2.084(4) .
O1 C1 1.265(6) .
O2 C1 1.238(6) .
O2 Mg1 1.985(4) 2_554
O3 C8 1.266(6) .
O3 Zn1 1.933(3) 5_657
O4 C8 1.219(6) .
O4 Mg1 2.007(4) 5_657
O5 C10 1.278(5) .
O6 C10 1.239(5) .
O7 C16 1.285(5) .
O8 C16 1.228(5) .
O8 Mg1 2.032(4) 2_554
O1W H1WB 0.9109 .
O1W H1WA 0.9081 .
O2W H2WA 0.9488 .
O2W H2WB 0.9591 .
C1 C2 1.504(6) .
C2 C9 1.382(6) .
C2 C3 1.383(6) .
C3 C4 1.371(7) .
C3 H3 0.9300 .
C4 C6 1.389(7) .
C4 C5 1.541(7) .
C5 H5A 0.9600 .
C5 H5B 0.9600 .
C5 H5C 0.9600 .
C6 C7 1.400(6) .
C6 H6 0.9300 .
C7 C9 1.373(6) .
C7 C8 1.494(6) .
C9 H9 0.9300 .
C10 C11 1.491(6) .
C11 C13 1.371(6) .
C11 C12 1.395(5) .
C12 C11 1.395(5) 8_565
C12 H12 0.9300 .
C13 C14 1.394(6) .
C13 H13 0.9300 .
C14 C13 1.394(6) 8_565
C14 C15 1.508(9) .
C15 H15A 0.9600 .
C15 H15B 0.9600 .
C15 H15C 0.9600 .
C16 C17 1.502(6) .
C17 C21 1.373(5) .
C17 C18 1.388(6) .
C18 C19 1.384(6) .
C18 H18 0.9300 .
C19 C18 1.384(6) 8
C19 C20 1.540(10) .
C20 H20A 0.9600 .
C20 H20B 0.9600 .
C20 H20C 0.9600 .
C21 C17 1.373(5) 8
C21 H21 0.9300 .

loop_
_geom_torsion_atom_site_label_1
_geom_torsion_atom_site_label_2
_geom_torsion_atom_site_label_3
_geom_torsion_atom_site_label_4
_geom_torsion
_geom_torsion_site_symmetry_1
_geom_torsion_site_symmetry_4
O3 Zn1 O1 C1 -173.2(5) 5_657 .
O7 Zn1 O1 C1 74.3(5) . .
O5 Zn1 O1 C1 -58.7(5) . .
O1 Zn1 O5 C10 -171.3(3) . .
O3 Zn1 O5 C10 -68.1(3) 5_657 .
O7 Zn1 O5 C10 59.7(3) . .
O2 Mg1 O6 C10 135.6(8) 2 .
O4 Mg1 O6 C10 -46.7(8) 5_657 .
O8 Mg1 O6 C10 43.5(8) 2 .
O1W Mg1 O6 C10 -135.2(8) . .
O2W Mg1 O6 C10 -165.3(15) . .
O1 Zn1 O7 C16 -72.2(3) . .
O3 Zn1 O7 C16 -174.4(3) 5_657 .
O5 Zn1 O7 C16 57.0(3) . .
Mg1 O2 C1 O1 -36.0(15) 2_554 .
Mg1 O2 C1 C2 146.0(10) 2_554 .
Zn1 O1 C1 O2 -1.2(8) . .
Zn1 O1 C1 C2 176.9(3) . .
O2 C1 C2 C9 173.8(5) . .
O1 C1 C2 C9 -4.4(7) . .
O2 C1 C2 C3 -5.0(7) . .
O1 C1 C2 C3 176.9(5) . .
C9 C2 C3 C4 -1.6(8) . .
C1 C2 C3 C4 177.2(5) . .
C2 C3 C4 C6 2.3(9) . .
C2 C3 C4 C5 179.5(6) . .
C3 C4 C6 C7 -2.2(9) . .
C5 C4 C6 C7 -179.3(6) . .
C4 C6 C7 C9 1.3(8) . .
C4 C6 C7 C8 -176.5(5) . .
Mg1 O4 C8 O3 5.7(14) 5_657 .
Mg1 O4 C8 C7 -175.5(7) 5_657 .
Zn1 O3 C8 O4 -4.5(10) 5_657 .
Zn1 O3 C8 C7 176.7(4) 5_657 .
C9 C7 C8 O4 178.9(5) . .
C6 C7 C8 O4 -3.4(8) . .
C9 C7 C8 O3 -2.2(7) . .
C6 C7 C8 O3 175.5(5) . .
C6 C7 C9 C2 -0.6(7) . .
C8 C7 C9 C2 177.2(5) . .
C3 C2 C9 C7 0.7(8) . .
C1 C2 C9 C7 -178.1(4) . .
Mg1 O6 C10 O5 94.0(9) . .
Mg1 O6 C10 C11 -86.6(9) . .
Zn1 O5 C10 O6 -5.3(5) . .
Zn1 O5 C10 C11 175.2(3) . .
O6 C10 C11 C13 -17.5(6) . .
O5 C10 C11 C13 162.0(4) . .
O6 C10 C11 C12 160.1(4) . .
O5 C10 C11 C12 -20.5(6) . .
C13 C11 C12 C11 2.3(8) . 8_565
C10 C11 C12 C11 -175.3(3) . 8_565
C12 C11 C13 C14 -1.2(8) . .
C10 C11 C13 C14 176.4(5) . .
C11 C13 C14 C13 0.0(10) . 8_565
C11 C13 C14 C15 -178.4(7) . .
Mg1 O8 C16 O7 90.4(9) 2_554 .
Mg1 O8 C16 C17 -90.9(8) 2_554 .
Zn1 O7 C16 O8 -8.2(6) . .
Zn1 O7 C16 C17 173.1(3) . .
O8 C16 C17 C21 163.7(5) . .
O7 C16 C17 C21 -17.5(6) . .
O8 C16 C17 C18 -12.3(6) . .
O7 C16 C17 C18 166.4(4) . .
C21 C17 C18 C19 -0.2(8) . .
C16 C17 C18 C19 175.9(5) . .
C17 C18 C19 C18 -1.8(11) . 8
C17 C18 C19 C20 178.8(7) . .
C18 C17 C21 C17 2.2(8) . 8
C16 C17 C21 C17 -173.9(3) . 8

loop_
_platon_squeeze_void_nr
_platon_squeeze_void_average_x
_platon_squeeze_void_average_y
_platon_squeeze_void_average_z
_platon_squeeze_void_volume
_platon_squeeze_void_count_electrons
_platon_squeeze_void_content
1 0.017 0.250 -0.283 317 53 ' '
2 0.517 0.250 -0.218 318 53 ' '
3 0.983 0.750 0.282 317 53 ' '
4 0.483 0.750 0.217 317 53 ' '
5 0.045 0.118 0.190 8 1 ' '
6 0.045 0.382 0.190 8 1 ' '
7 0.545 0.118 0.309 7 1 ' '
8 0.545 0.382 0.309 7 1 ' '
9 0.455 0.618 0.690 8 1 ' '
10 0.455 0.882 0.690 8 1 ' '
11 0.955 0.618 0.809 8 1 ' '
12 0.955 0.882 0.809 8 1 ' '
